data_7160489
loop_
_publ_author_name
'Kumar, Mohit'
'Paul, Vincent'
'Gamidi, Rama Krishna'
'Senthilkumar, Beeran'

_publ_section_title
;
 Accessing polysubstituted 2-cyclopentenones <i>via</i> base-mediated
 annulation of &#x3b2;-keto esters and phenacyl bromides.
;
_journal_issue 18
_journal_name_full 'Organic &amp; biomolecular chemistry'
_journal_page_first 4519
_journal_page_last 4524
_journal_paper_doi 10.1039/d4ob02088j
_journal_volume 23
_journal_year 2025
_chemical_formula_moiety 'C20 H17 F3 O4'
_chemical_formula_sum 'C20 H17 F3 O4'
_chemical_formula_weight 378.33
_space_group_crystal_system monoclinic
_space_group_IT_number 15
_space_group_name_Hall '-C 2yc'
_space_group_name_H-M_alt 'C 1 2/c 1'
_atom_sites_solution_hydrogens geom
_audit_creation_date 2023-07-27
_audit_creation_method
;
Olex2 1.5
(compiled 2022.04.07 svn.rca3783a0 for OlexSys, GUI svn.r6498)
;
_audit_update_record
;
2023-07-27 deposited with the CCDC.	2025-04-02 downloaded from the CCDC.
;
_cell_angle_alpha 90
_cell_angle_beta 99.503(8)
_cell_angle_gamma 90
_cell_formula_units_Z 8
_cell_length_a 38.220(9)
_cell_length_b 5.6457(12)
_cell_length_c 16.281(4)
_cell_measurement_reflns_used 9688
_cell_measurement_temperature 100(2)
_cell_measurement_theta_max 27.46
_cell_measurement_theta_min 2.30
_cell_volume 3464.9(14)
_computing_molecular_graphics 'Olex2 1.5 (Dolomanov et al., 2009)'
_computing_publication_material 'Olex2 1.5 (Dolomanov et al., 2009)'
_computing_structure_refinement 'SHELXL 2018/3 (Sheldrick, 2015)'
_computing_structure_solution 'SHELXT 2014/5 (Sheldrick, 2014)'
_diffrn_ambient_temperature 100.00
_diffrn_measured_fraction_theta_full 0.998
_diffrn_measured_fraction_theta_max 0.998
_diffrn_measurement_device_type 'Bruker APEX-II CCD'
_diffrn_measurement_method '\f and \w scans'
_diffrn_radiation_type MoK\a
_diffrn_radiation_wavelength 0.71073
_diffrn_reflns_av_R_equivalents 0.1768
_diffrn_reflns_av_unetI/netI 0.0518
_diffrn_reflns_Laue_measured_fraction_full 0.998
_diffrn_reflns_Laue_measured_fraction_max 0.998
_diffrn_reflns_limit_h_max 48
_diffrn_reflns_limit_h_min -48
_diffrn_reflns_limit_k_max 7
_diffrn_reflns_limit_k_min -7
_diffrn_reflns_limit_l_max 20
_diffrn_reflns_limit_l_min -20
_diffrn_reflns_number 73737
_diffrn_reflns_point_group_measured_fraction_full 0.998
_diffrn_reflns_point_group_measured_fraction_max 0.998
_diffrn_reflns_theta_full 25.242
_diffrn_reflns_theta_max 26.992
_diffrn_reflns_theta_min 2.537
_diffrn_standards_number 0
_exptl_absorpt_coefficient_mu 0.121
_exptl_absorpt_correction_type none
_exptl_crystal_colour Colorless
_exptl_crystal_density_diffrn 1.451
_exptl_crystal_description Block
_exptl_crystal_F_000 1568
_exptl_crystal_size_max 0.21
_exptl_crystal_size_mid 0.1
_exptl_crystal_size_min 0.09
_refine_diff_density_max 0.310
_refine_diff_density_min -0.304
_refine_diff_density_rms 0.072
_refine_ls_extinction_coef 0.0027(5)
_refine_ls_extinction_expression Fc^*^=kFc[1+0.001xFc^2^\l^3^/sin(2\q)]^-1/4^
_refine_ls_extinction_method 'SHELXL-2018/3 (Sheldrick 2018)'
_refine_ls_goodness_of_fit_ref 1.242
_refine_ls_hydrogen_treatment constr
_refine_ls_matrix_type full
_refine_ls_number_parameters 247
_refine_ls_number_reflns 3776
_refine_ls_number_restraints 0
_refine_ls_restrained_S_all 1.242
_refine_ls_R_factor_all 0.1178
_refine_ls_R_factor_gt 0.0982
_refine_ls_shift/su_max 0.000
_refine_ls_shift/su_mean 0.000
_refine_ls_structure_factor_coef Fsqd
_refine_ls_weighting_details 'w=1/[\s^2^(Fo^2^)+(0.0576P)^2^+13.6936P] where P=(Fo^2^+2Fc^2^)/3'
_refine_ls_weighting_scheme calc
_refine_ls_wR_factor_gt 0.1920
_refine_ls_wR_factor_ref 0.2011
_reflns_Friedel_coverage 0.000
_reflns_number_gt 3121
_reflns_number_total 3776
_reflns_threshold_expression 'I > 2\s(I)'
_publcif_datablock.id {fdb98139-d94f-41b2-bccd-ef3935afb2e6}

_cod_data_source_file d4ob02088j2.cif
_cod_data_source_block mkv58
_cod_depositor_comments 'Adding full bibliography for 7160489--7160491.cif.'
_cod_original_cell_volume 3464.8(14)
_cod_database_code 7160489
_shelx_shelxl_version_number 2018/3
_shelx_space_group_comment
;
The symmetry employed for this shelxl refinement is uniquely defined
by the following loop, which should always be used as a source of
symmetry information in preference to the above space-group names.
They are only intended as comments.
;
_olex2_refinement_description
;
1. Fixed Uiso
 At 1.2 times of:
  All C(H) groups, All C(H,H) groups
 At 1.5 times of:
  All C(H,H,H) groups
2.a Ternary CH refined with riding coordinates:
 C2(H2)
2.b Secondary CH2 refined with riding coordinates:
 C3(H3A,H3B), C13(H13A,H13B)
2.c Aromatic/amide H refined with riding coordinates:
 C6(H6), C7(H7), C9(H9), C10(H10), C16(H16), C19(H19)
2.d Idealised Me refined as rotating group:
 C11(H11A,H11B,H11C), C20(H20A,H20B,H20C)
;
_olex2_submission_special_instructions 'No special instructions were received'
_publcif_funding_html
;
;

loop_
_space_group_symop_operation_xyz
'x, y, z'
'-x, y, -z+1/2'
'x+1/2, y+1/2, z'
'-x+1/2, y+1/2, -z+1/2'
'-x, -y, -z'
'x, -y, z-1/2'
'-x+1/2, -y+1/2, -z'
'x+1/2, -y+1/2, z-1/2'

loop_
_atom_site_label
_atom_site_type_symbol
_atom_site_fract_x
_atom_site_fract_y
_atom_site_fract_z
_atom_site_U_iso_or_equiv
_atom_site_adp_type
_atom_site_occupancy
_atom_site_site_symmetry_order
_atom_site_calc_flag
_atom_site_refinement_flags_posn
_atom_site_refinement_flags_adp
_atom_site_refinement_flags_occupancy
_atom_site_disorder_assembly
_atom_site_disorder_group
C1 C 0.63298(9) 0.0085(7) 0.4168(2) 0.0242(8) Uani 1 1 d . . . . .
C2 C 0.64970(8) 0.1968(6) 0.4781(2) 0.0214(7) Uani 1 1 d . . . . .
H2 H 0.652743 0.345808 0.446757 0.026 Uiso 1 1 calc R U . . .
C3 C 0.68607(9) 0.1128(6) 0.5218(2) 0.0211(7) Uani 1 1 d . . . . .
H3A H 0.683127 -0.028204 0.556142 0.025 Uiso 1 1 calc R U . . .
H3B H 0.700704 0.066442 0.479568 0.025 Uiso 1 1 calc R U . . .
C4 C 0.70478(9) 0.3056(6) 0.5765(2) 0.0186(7) Uani 1 1 d . . . . .
C5 C 0.74167(8) 0.2589(6) 0.6200(2) 0.0167(7) Uani 1 1 d . . . . .
C6 C 0.75946(9) 0.0490(6) 0.6082(2) 0.0192(7) Uani 1 1 d . . . . .
H6 H 0.748203 -0.068191 0.571041 0.023 Uiso 1 1 calc R U . . .
C7 C 0.79352(9) 0.0115(6) 0.6505(2) 0.0220(7) Uani 1 1 d . . . . .
H7 H 0.805488 -0.131246 0.641475 0.026 Uiso 1 1 calc R U . . .
C8 C 0.81060(9) 0.1792(6) 0.7062(2) 0.0213(7) Uani 1 1 d . . . . .
C9 C 0.79256(9) 0.3867(6) 0.7173(2) 0.0220(7) Uani 1 1 d . . . . .
H9 H 0.803811 0.503650 0.754493 0.026 Uiso 1 1 calc R U . . .
C10 C 0.75854(9) 0.4275(6) 0.6754(2) 0.0195(7) Uani 1 1 d . . . . .
H10 H 0.746667 0.570584 0.684448 0.023 Uiso 1 1 calc R U . . .
C11 C 0.84733(9) 0.1317(7) 0.7537(2) 0.0266(8) Uani 1 1 d . . . . .
H11A H 0.856308 0.274376 0.784433 0.040 Uiso 1 1 calc R U . . .
H11B H 0.863197 0.088752 0.714548 0.040 Uiso 1 1 calc R U . . .
H11C H 0.846300 0.001217 0.792912 0.040 Uiso 1 1 calc R U . . .
C12 C 0.62402(9) 0.2442(6) 0.5393(2) 0.0208(7) Uani 1 1 d . . . . .
C13 C 0.60051(9) 0.4601(7) 0.5204(2) 0.0241(8) Uani 1 1 d . . . . .
H13A H 0.614948 0.602992 0.537211 0.029 Uiso 1 1 calc R U . . .
H13B H 0.592689 0.468799 0.459388 0.029 Uiso 1 1 calc R U . . .
C14 C 0.56839(9) 0.4675(7) 0.5616(2) 0.0249(8) Uani 1 1 d . . . . .
C15 C 0.54296(10) 0.2934(7) 0.5472(3) 0.0293(9) Uani 1 1 d . . . . .
C16 C 0.51160(10) 0.2915(8) 0.5801(3) 0.0366(10) Uani 1 1 d . . . . .
H16 H 0.495136 0.164611 0.569841 0.044 Uiso 1 1 calc R U . . .
C17 C 0.50570(10) 0.4814(8) 0.6280(3) 0.0338(9) Uani 1 1 d . . . . .
C18 C 0.53029(10) 0.6605(8) 0.6439(3) 0.0323(9) Uani 1 1 d . . . . .
C19 C 0.56128(9) 0.6550(7) 0.6115(2) 0.0271(8) Uani 1 1 d . . . . .
H19 H 0.577937 0.780266 0.623284 0.033 Uiso 1 1 calc R U . . .
C20 C 0.58324(12) -0.0827(10) 0.3162(3) 0.0527(14) Uani 1 1 d . . . . .
H20A H 0.594742 -0.093888 0.266788 0.079 Uiso 1 1 calc R U . . .
H20B H 0.558675 -0.029567 0.299618 0.079 Uiso 1 1 calc R U . . .
H20C H 0.583433 -0.238487 0.342792 0.079 Uiso 1 1 calc R U . . .
F1 F 0.54844(6) 0.1112(4) 0.49637(17) 0.0402(6) Uani 1 1 d . . . . .
F2 F 0.47552(6) 0.4940(5) 0.66021(17) 0.0478(7) Uani 1 1 d . . . . .
F3 F 0.52230(6) 0.8486(5) 0.68912(17) 0.0479(7) Uani 1 1 d . . . . .
O1 O 0.64494(7) -0.1841(5) 0.40831(18) 0.0321(7) Uani 1 1 d . . . . .
O2 O 0.60233(7) 0.0863(6) 0.37452(17) 0.0366(7) Uani 1 1 d . . . . .
O3 O 0.69030(6) 0.4944(4) 0.58490(16) 0.0256(6) Uani 1 1 d . . . . .
O4 O 0.62292(7) 0.1142(5) 0.59771(16) 0.0279(6) Uani 1 1 d . . . . .

loop_
_atom_site_aniso_label
_atom_site_aniso_U_11
_atom_site_aniso_U_22
_atom_site_aniso_U_33
_atom_site_aniso_U_23
_atom_site_aniso_U_13
_atom_site_aniso_U_12
C1 0.0166(16) 0.038(2) 0.0185(17) 0.0094(16) 0.0035(13) -0.0043(15)
C2 0.0133(16) 0.0259(18) 0.0244(18) 0.0060(15) 0.0016(13) -0.0010(13)
C3 0.0151(16) 0.0216(18) 0.0270(18) 0.0006(15) 0.0043(14) -0.0025(13)
C4 0.0193(16) 0.0195(17) 0.0176(16) 0.0061(13) 0.0049(13) -0.0009(13)
C5 0.0173(16) 0.0156(16) 0.0182(16) 0.0051(13) 0.0064(13) -0.0025(13)
C6 0.0203(16) 0.0147(16) 0.0226(17) -0.0016(13) 0.0036(13) -0.0019(13)
C7 0.0189(17) 0.0189(17) 0.0284(19) 0.0034(15) 0.0045(14) 0.0019(14)
C8 0.0171(16) 0.0287(19) 0.0191(17) 0.0052(15) 0.0055(13) -0.0030(14)
C9 0.0215(17) 0.0245(18) 0.0201(17) -0.0052(15) 0.0040(14) -0.0059(14)
C10 0.0216(17) 0.0121(16) 0.0263(18) 0.0018(13) 0.0083(14) -0.0019(13)
C11 0.0182(17) 0.035(2) 0.0244(18) 0.0010(16) -0.0016(14) 0.0007(15)
C12 0.0138(16) 0.0257(19) 0.0223(18) 0.0048(15) 0.0018(13) -0.0046(13)
C13 0.0178(17) 0.0258(19) 0.0288(19) 0.0051(15) 0.0040(14) -0.0022(14)
C14 0.0172(16) 0.029(2) 0.0275(19) 0.0020(16) -0.0001(14) -0.0031(15)
C15 0.0211(18) 0.029(2) 0.037(2) -0.0060(17) 0.0042(16) -0.0045(16)
C16 0.0201(19) 0.042(2) 0.047(3) -0.006(2) 0.0029(17) -0.0145(18)
C17 0.0169(18) 0.052(3) 0.033(2) -0.002(2) 0.0048(15) -0.0059(18)
C18 0.0223(19) 0.038(2) 0.036(2) -0.0107(18) 0.0041(16) -0.0052(16)
C19 0.0179(17) 0.030(2) 0.032(2) -0.0018(16) -0.0006(15) -0.0089(15)
C20 0.036(2) 0.067(3) 0.045(3) 0.010(2) -0.024(2) -0.014(2)
F1 0.0309(13) 0.0366(14) 0.0542(16) -0.0186(12) 0.0097(11) -0.0117(11)
F2 0.0213(12) 0.0684(19) 0.0574(17) -0.0177(14) 0.0178(11) -0.0146(12)
F3 0.0319(13) 0.0563(17) 0.0588(17) -0.0285(14) 0.0177(12) -0.0111(12)
O1 0.0250(14) 0.0352(16) 0.0344(15) -0.0047(12) -0.0001(11) -0.0026(12)
O2 0.0235(14) 0.0493(18) 0.0324(15) 0.0078(14) -0.0091(11) -0.0028(13)
O3 0.0247(13) 0.0221(13) 0.0288(13) 0.0028(11) 0.0012(10) 0.0068(11)
O4 0.0249(13) 0.0315(14) 0.0282(14) 0.0111(12) 0.0066(11) -0.0024(11)

loop_
_atom_type_symbol
_atom_type_description
_atom_type_scat_dispersion_real
_atom_type_scat_dispersion_imag
_atom_type_scat_source
C C 0.0033 0.0016 'International Tables Vol C Tables 4.2.6.8 and 6.1.1.4'
H H 0.0000 0.0000 'International Tables Vol C Tables 4.2.6.8 and 6.1.1.4'
F F 0.0171 0.0103 'International Tables Vol C Tables 4.2.6.8 and 6.1.1.4'
O O 0.0106 0.0060 'International Tables Vol C Tables 4.2.6.8 and 6.1.1.4'

loop_
_geom_angle_atom_site_label_1
_geom_angle_atom_site_label_2
_geom_angle_atom_site_label_3
_geom_angle
_geom_angle_site_symmetry_1
_geom_angle_site_symmetry_3
_geom_angle_publ_flag
O1 C1 C2 125.7(3) . . ?
O1 C1 O2 124.1(4) . . ?
O2 C1 C2 110.3(3) . . ?
C1 C2 H2 109.0 . . ?
C1 C2 C3 109.8(3) . . ?
C1 C2 C12 107.6(3) . . ?
C3 C2 H2 109.0 . . ?
C3 C2 C12 112.4(3) . . ?
C12 C2 H2 109.0 . . ?
C2 C3 H3A 109.5 . . ?
C2 C3 H3B 109.5 . . ?
H3A C3 H3B 108.1 . . ?
C4 C3 C2 110.9(3) . . ?
C4 C3 H3A 109.5 . . ?
C4 C3 H3B 109.5 . . ?
C5 C4 C3 118.1(3) . . ?
O3 C4 C3 121.2(3) . . ?
O3 C4 C5 120.8(3) . . ?
C6 C5 C4 121.9(3) . . ?
C10 C5 C4 119.1(3) . . ?
C10 C5 C6 119.0(3) . . ?
C5 C6 H6 120.0 . . ?
C7 C6 C5 120.1(3) . . ?
C7 C6 H6 120.0 . . ?
C6 C7 H7 119.3 . . ?
C6 C7 C8 121.3(3) . . ?
C8 C7 H7 119.3 . . ?
C7 C8 C11 120.5(3) . . ?
C9 C8 C7 117.9(3) . . ?
C9 C8 C11 121.5(3) . . ?
C8 C9 H9 119.2 . . ?
C10 C9 C8 121.6(3) . . ?
C10 C9 H9 119.2 . . ?
C5 C10 H10 119.9 . . ?
C9 C10 C5 120.1(3) . . ?
C9 C10 H10 119.9 . . ?
C8 C11 H11A 109.5 . . ?
C8 C11 H11B 109.5 . . ?
C8 C11 H11C 109.5 . . ?
H11A C11 H11B 109.5 . . ?
H11A C11 H11C 109.5 . . ?
H11B C11 H11C 109.5 . . ?
C13 C12 C2 115.4(3) . . ?
O4 C12 C2 121.0(3) . . ?
O4 C12 C13 123.6(3) . . ?
C12 C13 H13A 108.3 . . ?
C12 C13 H13B 108.3 . . ?
H13A C13 H13B 107.4 . . ?
C14 C13 C12 115.8(3) . . ?
C14 C13 H13A 108.3 . . ?
C14 C13 H13B 108.3 . . ?
C15 C14 C13 120.9(3) . . ?
C15 C14 C19 116.3(3) . . ?
C19 C14 C13 122.6(3) . . ?
C14 C15 C16 124.7(4) . . ?
F1 C15 C14 118.0(3) . . ?
F1 C15 C16 117.3(3) . . ?
C15 C16 H16 121.7 . . ?
C17 C16 C15 116.6(4) . . ?
C17 C16 H16 121.7 . . ?
C16 C17 C18 120.8(4) . . ?
F2 C17 C16 119.8(4) . . ?
F2 C17 C18 119.4(4) . . ?
C19 C18 C17 121.1(4) . . ?
F3 C18 C17 118.0(3) . . ?
F3 C18 C19 120.8(3) . . ?
C14 C19 H19 119.8 . . ?
C18 C19 C14 120.4(3) . . ?
C18 C19 H19 119.8 . . ?
H20A C20 H20B 109.5 . . ?
H20A C20 H20C 109.5 . . ?
H20B C20 H20C 109.5 . . ?
O2 C20 H20A 109.5 . . ?
O2 C20 H20B 109.5 . . ?
O2 C20 H20C 109.5 . . ?
C1 O2 C20 115.2(4) . . ?

loop_
_geom_bond_atom_site_label_1
_geom_bond_atom_site_label_2
_geom_bond_distance
_geom_bond_site_symmetry_2
_geom_bond_publ_flag
C1 C2 1.524(5) . ?
C1 O1 1.196(5) . ?
C1 O2 1.331(4) . ?
C2 H2 1.0000 . ?
C2 C3 1.529(5) . ?
C2 C12 1.534(5) . ?
C3 H3A 0.9900 . ?
C3 H3B 0.9900 . ?
C3 C4 1.510(5) . ?
C4 C5 1.493(5) . ?
C4 O3 1.219(4) . ?
C5 C6 1.395(5) . ?
C5 C10 1.394(5) . ?
C6 H6 0.9500 . ?
C6 C7 1.385(5) . ?
C7 H7 0.9500 . ?
C7 C8 1.396(5) . ?
C8 C9 1.386(5) . ?
C8 C11 1.511(5) . ?
C9 H9 0.9500 . ?
C9 C10 1.384(5) . ?
C10 H10 0.9500 . ?
C11 H11A 0.9800 . ?
C11 H11B 0.9800 . ?
C11 H11C 0.9800 . ?
C12 C13 1.515(5) . ?
C12 O4 1.207(4) . ?
C13 H13A 0.9900 . ?
C13 H13B 0.9900 . ?
C13 C14 1.494(5) . ?
C14 C15 1.375(5) . ?
C14 C19 1.388(5) . ?
C15 C16 1.391(6) . ?
C15 F1 1.358(5) . ?
C16 H16 0.9500 . ?
C16 C17 1.366(6) . ?
C17 C18 1.376(6) . ?
C17 F2 1.346(4) . ?
C18 C19 1.374(5) . ?
C18 F3 1.356(5) . ?
C19 H19 0.9500 . ?
C20 H20A 0.9800 . ?
C20 H20B 0.9800 . ?
C20 H20C 0.9800 . ?
C20 O2 1.455(6) . ?

loop_
_geom_torsion_atom_site_label_1
_geom_torsion_atom_site_label_2
_geom_torsion_atom_site_label_3
_geom_torsion_atom_site_label_4
_geom_torsion
_geom_torsion_site_symmetry_1
_geom_torsion_site_symmetry_2
_geom_torsion_site_symmetry_3
_geom_torsion_site_symmetry_4
_geom_torsion_publ_flag
C1 C2 C3 C4 174.4(3) . . . . ?
C1 C2 C12 C13 -98.5(4) . . . . ?
C1 C2 C12 O4 80.8(4) . . . . ?
C2 C1 O2 C20 -177.8(3) . . . . ?
C2 C3 C4 C5 -176.3(3) . . . . ?
C2 C3 C4 O3 3.5(4) . . . . ?
C2 C12 C13 C14 161.6(3) . . . . ?
C3 C2 C12 C13 140.4(3) . . . . ?
C3 C2 C12 O4 -40.2(5) . . . . ?
C3 C4 C5 C6 3.1(5) . . . . ?
C3 C4 C5 C10 -175.5(3) . . . . ?
C4 C5 C6 C7 -179.2(3) . . . . ?
C4 C5 C10 C9 179.1(3) . . . . ?
C5 C6 C7 C8 0.7(5) . . . . ?
C6 C5 C10 C9 0.6(5) . . . . ?
C6 C7 C8 C9 -0.7(5) . . . . ?
C6 C7 C8 C11 178.1(3) . . . . ?
C7 C8 C9 C10 0.6(5) . . . . ?
C8 C9 C10 C5 -0.5(5) . . . . ?
C10 C5 C6 C7 -0.7(5) . . . . ?
C11 C8 C9 C10 -178.2(3) . . . . ?
C12 C2 C3 C4 -65.8(4) . . . . ?
C12 C13 C14 C15 -60.1(5) . . . . ?
C12 C13 C14 C19 124.2(4) . . . . ?
C13 C14 C15 C16 -177.2(4) . . . . ?
C13 C14 C15 F1 1.9(6) . . . . ?
C13 C14 C19 C18 176.0(4) . . . . ?
C14 C15 C16 C17 2.0(7) . . . . ?
C15 C14 C19 C18 0.1(6) . . . . ?
C15 C16 C17 C18 -1.6(6) . . . . ?
C15 C16 C17 F2 178.4(4) . . . . ?
C16 C17 C18 C19 0.7(7) . . . . ?
C16 C17 C18 F3 177.5(4) . . . . ?
C17 C18 C19 C14 0.1(6) . . . . ?
C19 C14 C15 C16 -1.3(6) . . . . ?
C19 C14 C15 F1 177.8(3) . . . . ?
F1 C15 C16 C17 -177.0(4) . . . . ?
F2 C17 C18 C19 -179.4(4) . . . . ?
F2 C17 C18 F3 -2.6(6) . . . . ?
F3 C18 C19 C14 -176.6(4) . . . . ?
O1 C1 C2 C3 5.4(5) . . . . ?
O1 C1 C2 C12 -117.3(4) . . . . ?
O1 C1 O2 C20 0.9(5) . . . . ?
O2 C1 C2 C3 -176.0(3) . . . . ?
O2 C1 C2 C12 61.4(4) . . . . ?
O3 C4 C5 C6 -176.8(3) . . . . ?
O3 C4 C5 C10 4.7(5) . . . . ?
O4 C12 C13 C14 -17.7(5) . . . . ?

loop_
_publcif_info_exptl_table_extra_item
sin_theta_over_lambda_max

loop_
_publcif_info_exptl_table_header_item
?
